data_4125456
loop_
_publ_author_name
'Zhang, Long'
'Lin, Lin'
'Liu, Dong'
'Lin, Yue-Jian'
'Li, Zhen-Hua'
'Jin, Guo-Xin'

_publ_section_title
;
 Stacking Interactions Induced Selective Conformation of Discrete Aromatic
 Arrays and Borromean Rings.
;
_journal_issue 4
_journal_name_full 'Journal of the American Chemical Society'
_journal_page_first 1653
_journal_page_last 1660
_journal_paper_doi 10.1021/jacs.6b11968
_journal_volume 139
_journal_year 2017
_chemical_formula_sum 'C94 H92 F12 N8 O26 Rh4 S4'
_chemical_formula_weight 2517.63
_chemical_name_systematic
; 
 ? 
;
_space_group_crystal_system triclinic
_space_group_IT_number 2
_space_group_name_Hall '-P 1'
_space_group_name_H-M_alt 'P -1'
_symmetry_space_group_name_Hall '-P 1'
_symmetry_space_group_name_H-M 'P -1'
_atom_sites_solution_hydrogens geom
_audit_creation_method SHELXL-2013
_cell_angle_alpha 92.724(3)
_cell_angle_beta 95.238(3)
_cell_angle_gamma 95.152(3)
_cell_formula_units_Z 2
_cell_length_a 14.412(2)
_cell_length_b 20.181(4)
_cell_length_c 21.210(4)
_cell_measurement_reflns_used 9493
_cell_measurement_temperature 173(2)
_cell_measurement_theta_max 27.26
_cell_measurement_theta_min 2.20
_cell_volume 6108.7(19)
_computing_cell_refinement 'Bruker SAINT'
_computing_data_collection 'Bruker APEX2'
_computing_data_reduction 'Bruker SAINT'
_computing_molecular_graphics 'Bruker SHELXTL'
_computing_publication_material 'Bruker SHELXTL'
_computing_structure_refinement 'SHELXL-2013 (Sheldrick, 2013)'
_computing_structure_solution 'SHELXS-97 (Sheldrick, 2008)'
_diffrn_ambient_temperature 173(2)
_diffrn_measured_fraction_theta_full 0.950
_diffrn_measured_fraction_theta_max 0.976
_diffrn_measurement_device_type 'Bruker APEX-II CCD'
_diffrn_measurement_method '\f and \w scans'
_diffrn_radiation_type MoK\a
_diffrn_radiation_wavelength 0.71073
_diffrn_reflns_av_R_equivalents 0.0626
_diffrn_reflns_av_unetI/netI 0.1444
_diffrn_reflns_Laue_measured_fraction_full 0.950
_diffrn_reflns_Laue_measured_fraction_max 0.976
_diffrn_reflns_limit_h_max 17
_diffrn_reflns_limit_h_min -16
_diffrn_reflns_limit_k_max 21
_diffrn_reflns_limit_k_min -24
_diffrn_reflns_limit_l_max 21
_diffrn_reflns_limit_l_min -25
_diffrn_reflns_number 34119
_diffrn_reflns_point_group_measured_fraction_full 0.950
_diffrn_reflns_point_group_measured_fraction_max 0.976
_diffrn_reflns_theta_full 25.242
_diffrn_reflns_theta_max 25.009
_diffrn_reflns_theta_min 0.966
_exptl_absorpt_coefficient_mu 0.682
_exptl_absorpt_correction_T_max 0.746
_exptl_absorpt_correction_T_min 0.632
_exptl_absorpt_correction_type multi-scan
_exptl_absorpt_process_details sadabs
_exptl_crystal_colour black
_exptl_crystal_density_diffrn 1.369
_exptl_crystal_description block
_exptl_crystal_F_000 2544
_exptl_crystal_size_max 0.400
_exptl_crystal_size_mid 0.180
_exptl_crystal_size_min 0.120
_platon_squeeze_details
; 
 In asymmetric unit of this data, there were disordered 
 anions and solvent (two triflate anions and one methanol 
 molecule) which could not be restrained properly. 
 Therefore, SQUEEZE algorithm was used to omit them. 
;
_refine_diff_density_max 1.462
_refine_diff_density_min -1.450
_refine_diff_density_rms 0.148
_refine_ls_extinction_method none
_refine_ls_goodness_of_fit_ref 0.929
_refine_ls_hydrogen_treatment constr
_refine_ls_matrix_type full
_refine_ls_number_parameters 1191
_refine_ls_number_reflns 21001
_refine_ls_number_restraints 12
_refine_ls_restrained_S_all 0.930
_refine_ls_R_factor_all 0.1486
_refine_ls_R_factor_gt 0.0902
_refine_ls_shift/su_max 0.002
_refine_ls_shift/su_mean 0.000
_refine_ls_structure_factor_coef Fsqd
_refine_ls_weighting_details
; 
 w=1/[\s^2^(Fo^2^)+(0.1554P)^2^] 
 where P=(Fo^2^+2Fc^2^)/3 
;
_refine_ls_weighting_scheme calc
_refine_ls_wR_factor_gt 0.2383
_refine_ls_wR_factor_ref 0.2692
_reflns_Friedel_coverage 0.000
_reflns_number_gt 10407
_reflns_number_total 21001
_reflns_threshold_expression 'I > 2\s(I)'
_cod_data_source_file ja6b11968_si_003.cif
_cod_data_source_block 3
_cod_depositor_comments 'Adding full bibliography for 4125454--4125461.cif.'
_cod_original_cell_volume 6108.9(18)
_cod_database_code 4125456
_shelx_space_group_comment
; 
The symmetry employed for this shelxl refinement is uniquely defined 
by the following loop, which should always be used as a source of 
symmetry information in preference to the above space-group names. 
They are only intended as comments. 
;
_shelx_estimated_absorpt_t_min 0.772
_shelx_estimated_absorpt_t_max 0.923
_shelxl_version_number 2013-2

loop_
_space_group_symop_operation_xyz
'x, y, z'
'-x, -y, -z'

loop_
_atom_site_label
_atom_site_type_symbol
_atom_site_fract_x
_atom_site_fract_y
_atom_site_fract_z
_atom_site_U_iso_or_equiv
_atom_site_adp_type
_atom_site_occupancy
_atom_site_site_symmetry_order
_atom_site_calc_flag
_atom_site_refinement_flags_posn
_atom_site_refinement_flags_adp
Rh1 Rh 0.81685(5) 0.29004(4) 0.20751(3) 0.0404(2) Uani 1 1 d . .
Rh2 Rh 0.61358(5) -0.29481(4) 0.12240(3) 0.0390(2) Uani 1 1 d . .
Rh3 Rh 0.78116(5) 0.74679(4) 0.64851(4) 0.0452(2) Uani 1 1 d . .
Rh4 Rh 0.60830(6) 0.16493(4) 0.64324(3) 0.0455(2) Uani 1 1 d . .
N1 N 0.8331(5) 0.1510(3) 0.2265(3) 0.0355(17) Uani 1 1 d . .
N2 N 0.6053(5) -0.1563(3) 0.1039(3) 0.0338(17) Uani 1 1 d . .
N3 N 0.9241(5) 0.2802(4) 0.1465(3) 0.0379(18) Uani 1 1 d . .
N4 N 1.2778(5) 0.2808(4) -0.0620(3) 0.0399(18) Uani 1 1 d . .
N5 N 0.8020(5) 0.6164(4) 0.6887(3) 0.044(2) Uani 1 1 d . .
N6 N 0.5860(5) 0.2966(4) 0.6066(3) 0.0355(17) Uani 1 1 d . .
N7 N 0.9007(5) 0.7497(4) 0.5978(3) 0.0416(19) Uani 1 1 d . .
N8 N 1.2793(5) 0.8097(4) 0.4139(4) 0.045(2) Uani 1 1 d . .
O1 O 0.7486(4) 0.2053(3) 0.1573(3) 0.0354(14) Uani 1 1 d . .
O2 O 0.8731(4) 0.2110(3) 0.2536(3) 0.0379(14) Uani 1 1 d . .
O3 O 0.9243(4) 0.0975(3) 0.2972(3) 0.0492(17) Uani 1 1 d . .
O4 O 0.6908(4) -0.2096(3) 0.1753(3) 0.0374(14) Uani 1 1 d . .
O5 O 0.5576(4) -0.2138(3) 0.0810(3) 0.0393(14) Uani 1 1 d . .
O6 O 0.5125(5) -0.1031(3) 0.0345(3) 0.0536(18) Uani 1 1 d . .
O7 O 0.7314(4) 0.6539(3) 0.5988(3) 0.0483(17) Uani 1 1 d . .
O8 O 0.8413(4) 0.6781(3) 0.7059(3) 0.0493(17) Uani 1 1 d . .
O9 O 0.8741(5) 0.5794(4) 0.7786(3) 0.061(2) Uani 1 1 d . .
O10 O 0.6592(4) 0.2560(3) 0.6915(2) 0.0301(13) Uani 1 1 d . .
O11 O 0.5400(4) 0.2344(3) 0.5916(3) 0.0416(15) Uani 1 1 d . .
O12 O 0.5069(6) 0.3316(4) 0.5182(3) 0.069(2) Uani 1 1 d . .
O13 O 0.5711(7) 0.5806(4) 0.7337(4) 0.084(3) Uani 1 1 d . .
O14 O 0.5713(7) 0.4695(4) 0.7672(5) 0.094(3) Uani 1 1 d . .
O15 O 0.4463(6) 0.5336(5) 0.7883(5) 0.095(3) Uani 1 1 d . .
O16 O 0.4261(8) 0.8695(8) 0.6122(6) 0.172(6) Uani 1 1 d . U
O17 O 0.3101(9) 0.8663(8) 0.6780(8) 0.174(6) Uani 1 1 d . .
O18 O 0.3566(12) 0.9637(10) 0.6502(10) 0.238(9) Uani 1 1 d . .
S1 S 0.5386(3) 0.53364(17) 0.77591(17) 0.0802(10) Uani 1 1 d . .
S2 S 0.3878(3) 0.8995(2) 0.6546(2) 0.0871(11) Uani 1 1 d . .
F1 F 0.5775(5) 0.6255(4) 0.8671(4) 0.098(2) Uani 1 1 d . .
F2 F 0.5841(8) 0.5283(5) 0.8977(4) 0.133(4) Uani 1 1 d . .
F3 F 0.6905(7) 0.5731(6) 0.8475(5) 0.140(4) Uani 1 1 d . .
F4 F 0.5596(6) 0.9314(6) 0.6964(4) 0.129(4) Uani 1 1 d . .
F5 F 0.4626(9) 0.9578(6) 0.7598(7) 0.182(5) Uani 1 1 d . .
F6 F 0.4965(9) 0.8563(5) 0.7438(5) 0.173(5) Uani 1 1 d . .
C1 C 0.7177(6) 0.0878(4) 0.1509(4) 0.036(2) Uani 1 1 d . .
C2 C 0.7423(5) 0.0285(4) 0.1774(4) 0.0298(19) Uani 1 1 d . .
C3 C 0.8123(6) 0.0290(4) 0.2272(4) 0.033(2) Uani 1 1 d . .
C4 C 0.8387(6) -0.0290(5) 0.2516(4) 0.046(2) Uani 1 1 d . .
H4 H 0.8876 -0.0278 0.2850 0.055 Uiso 1 1 calc R U
C5 C 0.7923(6) -0.0904(4) 0.2266(4) 0.042(2) Uani 1 1 d . .
H5 H 0.8098 -0.1306 0.2436 0.050 Uiso 1 1 calc R U
C6 C 0.7218(6) -0.0928(4) 0.1776(4) 0.034(2) Uani 1 1 d . .
C7 C 0.6964(5) -0.0329(4) 0.1515(4) 0.0299(19) Uani 1 1 d . .
C8 C 0.6265(6) -0.0324(4) 0.1023(4) 0.0280(18) Uani 1 1 d . .
C9 C 0.6032(6) 0.0259(4) 0.0776(4) 0.036(2) Uani 1 1 d . .
H9 H 0.5550 0.0252 0.0438 0.043 Uiso 1 1 calc R U
C10 C 0.6499(6) 0.0859(4) 0.1019(4) 0.034(2) Uani 1 1 d . .
H10 H 0.6343 0.1262 0.0841 0.041 Uiso 1 1 calc R U
C11 C 0.7661(5) 0.1515(4) 0.1777(4) 0.0310(19) Uani 1 1 d . .
C12 C 0.8662(6) 0.0947(4) 0.2540(4) 0.038(2) Uani 1 1 d . .
C13 C 0.5730(6) -0.0979(4) 0.0760(4) 0.035(2) Uani 1 1 d . .
C14 C 0.6714(6) -0.1563(4) 0.1530(4) 0.032(2) Uani 1 1 d . .
C15 C 1.0140(6) 0.2897(6) 0.1675(4) 0.052(3) Uani 1 1 d . .
H15 H 1.0305 0.2959 0.2120 0.062 Uiso 1 1 calc R U
C16 C 1.0839(8) 0.2910(6) 0.1284(5) 0.066(3) Uani 1 1 d . .
H16 H 1.1471 0.3006 0.1458 0.079 Uiso 1 1 calc R U
C17 C 1.0644(6) 0.2785(5) 0.0645(4) 0.047(2) Uani 1 1 d . .
C18 C 0.9684(7) 0.2663(6) 0.0431(5) 0.065(3) Uani 1 1 d . .
H18 H 0.9502 0.2558 -0.0007 0.079 Uiso 1 1 calc R U
C19 C 0.9048(7) 0.2690(6) 0.0824(5) 0.058(3) Uani 1 1 d . .
H19 H 0.8410 0.2629 0.0657 0.070 Uiso 1 1 calc R U
C20 C 1.1896(7) 0.2836(7) -0.0839(5) 0.070(4) Uani 1 1 d . .
H20 H 1.1732 0.2864 -0.1281 0.083 Uiso 1 1 calc R U
C21 C 1.1220(9) 0.2825(8) -0.0428(5) 0.086(4) Uani 1 1 d . U
H21 H 1.0591 0.2839 -0.0600 0.104 Uiso 1 1 calc R U
C22 C 1.1385(7) 0.2796(5) 0.0203(4) 0.049(3) Uani 1 1 d . .
C23 C 1.2327(8) 0.2821(6) 0.0421(5) 0.060(3) Uani 1 1 d . .
H23 H 1.2513 0.2844 0.0863 0.072 Uiso 1 1 calc R U
C24 C 1.2968(7) 0.2811(6) 0.0010(4) 0.052(3) Uani 1 1 d . .
H24 H 1.3603 0.2807 0.0174 0.062 Uiso 1 1 calc R U
C25 C 0.8262(7) 0.3972(5) 0.2067(5) 0.047(2) Uani 1 1 d . .
C26 C 0.7308(7) 0.3681(5) 0.1817(5) 0.045(2) Uani 1 1 d . .
C27 C 0.6945(7) 0.3321(5) 0.2328(5) 0.051(3) Uani 1 1 d . .
C28 C 0.7588(9) 0.3390(6) 0.2852(5) 0.063(3) Uani 1 1 d . .
C29 C 0.8444(7) 0.3747(6) 0.2696(5) 0.055(3) Uani 1 1 d . .
C30 C 0.8872(8) 0.4421(6) 0.1685(6) 0.072(3) Uani 1 1 d . .
H30A H 0.8770 0.4887 0.1782 0.108 Uiso 1 1 calc R U
H30B H 0.8708 0.4309 0.1232 0.108 Uiso 1 1 calc R U
H30C H 0.9532 0.4356 0.1796 0.108 Uiso 1 1 calc R U
C31 C 0.6841(8) 0.3727(6) 0.1181(5) 0.066(3) Uani 1 1 d . .
H31A H 0.7147 0.4102 0.0976 0.099 Uiso 1 1 calc R U
H31B H 0.6182 0.3798 0.1211 0.099 Uiso 1 1 calc R U
H31C H 0.6880 0.3313 0.0929 0.099 Uiso 1 1 calc R U
C32 C 0.5972(7) 0.2927(6) 0.2289(6) 0.072(4) Uani 1 1 d . .
H32A H 0.5965 0.2605 0.2621 0.108 Uiso 1 1 calc R U
H32B H 0.5836 0.2690 0.1872 0.108 Uiso 1 1 calc R U
H32C H 0.5496 0.3236 0.2350 0.108 Uiso 1 1 calc R U
C33 C 0.7470(8) 0.3058(6) 0.3477(5) 0.070(3) Uani 1 1 d . .
H33A H 0.6929 0.2724 0.3421 0.105 Uiso 1 1 calc R U
H33B H 0.7373 0.3397 0.3806 0.105 Uiso 1 1 calc R U
H33C H 0.8035 0.2843 0.3606 0.105 Uiso 1 1 calc R U
C34 C 0.9291(9) 0.3946(6) 0.3124(6) 0.080(4) Uani 1 1 d . .
H34A H 0.9588 0.4369 0.3000 0.120 Uiso 1 1 calc R U
H34B H 0.9728 0.3602 0.3099 0.120 Uiso 1 1 calc R U
H34C H 0.9123 0.3998 0.3560 0.120 Uiso 1 1 calc R U
C35 C 0.6360(8) -0.3814(5) 0.1750(5) 0.054(3) Uani 1 1 d . .
C36 C 0.5579(7) -0.3472(5) 0.1989(4) 0.041(2) Uani 1 1 d . .
C37 C 0.4876(7) -0.3452(5) 0.1480(4) 0.046(2) Uani 1 1 d . .
C38 C 0.5156(8) -0.3780(5) 0.0919(5) 0.059(3) Uani 1 1 d . .
C39 C 0.6045(7) -0.4021(5) 0.1124(5) 0.052(3) Uani 1 1 d . .
C40 C 0.7203(8) -0.3960(7) 0.2148(6) 0.076(4) Uani 1 1 d . .
H40A H 0.7189 -0.4442 0.2195 0.115 Uiso 1 1 calc R U
H40B H 0.7217 -0.3731 0.2567 0.115 Uiso 1 1 calc R U
H40C H 0.7763 -0.3805 0.1948 0.115 Uiso 1 1 calc R U
C41 C 0.5529(8) -0.3181(6) 0.2643(5) 0.066(3) Uani 1 1 d . .
H41A H 0.5161 -0.2796 0.2624 0.099 Uiso 1 1 calc R U
H41B H 0.6163 -0.3038 0.2838 0.099 Uiso 1 1 calc R U
H41C H 0.5232 -0.3517 0.2898 0.099 Uiso 1 1 calc R U
C42 C 0.3948(7) -0.3166(6) 0.1494(5) 0.063(3) Uani 1 1 d . .
H42A H 0.3713 -0.3070 0.1063 0.095 Uiso 1 1 calc R U
H42B H 0.4027 -0.2753 0.1764 0.095 Uiso 1 1 calc R U
H42C H 0.3499 -0.3488 0.1663 0.095 Uiso 1 1 calc R U
C43 C 0.4627(8) -0.3887(6) 0.0286(5) 0.067(3) Uani 1 1 d . .
H43A H 0.4057 -0.4182 0.0314 0.100 Uiso 1 1 calc R U
H43B H 0.5015 -0.4091 -0.0011 0.100 Uiso 1 1 calc R U
H43C H 0.4460 -0.3458 0.0134 0.100 Uiso 1 1 calc R U
C44 C 0.6619(10) -0.4411(6) 0.0688(6) 0.085(4) Uani 1 1 d . .
H44A H 0.7273 -0.4376 0.0868 0.128 Uiso 1 1 calc R U
H44B H 0.6581 -0.4227 0.0268 0.128 Uiso 1 1 calc R U
H44C H 0.6368 -0.4881 0.0649 0.128 Uiso 1 1 calc R U
C45 C 0.6970(6) 0.5429(4) 0.6148(4) 0.042(2) Uani 1 1 d . .
C46 C 0.7155(6) 0.4871(4) 0.6558(4) 0.036(2) Uani 1 1 d . .
C47 C 0.7780(6) 0.5000(4) 0.7102(4) 0.035(2) Uani 1 1 d . .
C48 C 0.7951(6) 0.4461(5) 0.7488(4) 0.044(2) Uani 1 1 d . .
H48 H 0.8365 0.4536 0.7864 0.053 Uiso 1 1 calc R U
C49 C 0.7514(7) 0.3817(5) 0.7320(5) 0.054(3) Uani 1 1 d . .
H49 H 0.7635 0.3458 0.7581 0.065 Uiso 1 1 calc R U
C50 C 0.6928(6) 0.3713(5) 0.6792(4) 0.042(2) Uani 1 1 d . .
C51 C 0.6703(6) 0.4242(4) 0.6382(4) 0.0311(19) Uani 1 1 d . .
C52 C 0.6111(6) 0.4129(5) 0.5840(4) 0.040(2) Uani 1 1 d . .
C53 C 0.5954(7) 0.4652(5) 0.5454(5) 0.055(3) Uani 1 1 d . .
H53 H 0.5544 0.4570 0.5075 0.066 Uiso 1 1 calc R U
C54 C 0.6391(6) 0.5307(5) 0.5609(4) 0.048(2) Uani 1 1 d . .
H54 H 0.6276 0.5657 0.5336 0.057 Uiso 1 1 calc R U
C55 C 0.7446(6) 0.6067(6) 0.6324(4) 0.046(3) Uani 1 1 d . .
C56 C 0.8248(6) 0.5680(5) 0.7311(4) 0.042(2) Uani 1 1 d . .
C57 C 0.6442(6) 0.3034(5) 0.6594(4) 0.042(2) Uani 1 1 d . .
C58 C 0.5619(7) 0.3462(5) 0.5653(5) 0.047(2) Uani 1 1 d . .
C59 C 0.9825(6) 0.7763(5) 0.6225(4) 0.041(2) Uani 1 1 d . .
H59 H 0.9893 0.7887 0.6666 0.049 Uiso 1 1 calc R U
C60 C 1.0573(7) 0.7872(5) 0.5906(4) 0.043(2) Uani 1 1 d . .
H60 H 1.1145 0.8074 0.6117 0.052 Uiso 1 1 calc R U
C61 C 1.0512(7) 0.7687(5) 0.5252(4) 0.051(3) Uani 1 1 d . .
C62 C 0.9685(8) 0.7384(7) 0.5010(5) 0.076(4) Uani 1 1 d . .
H62 H 0.9622 0.7220 0.4579 0.091 Uiso 1 1 calc R U
C63 C 0.8929(7) 0.7297(6) 0.5346(5) 0.070(4) Uani 1 1 d . .
H63 H 0.8349 0.7098 0.5144 0.084 Uiso 1 1 calc R U
C64 C 1.2961(7) 0.8098(5) 0.4758(4) 0.046(2) Uani 1 1 d . .
H64 H 1.3586 0.8184 0.4947 0.055 Uiso 1 1 calc R U
C65 C 1.2228(7) 0.7973(5) 0.5148(4) 0.049(3) Uani 1 1 d . .
H65 H 1.2360 0.7979 0.5595 0.059 Uiso 1 1 calc R U
C66 C 1.1312(7) 0.7839(5) 0.4875(4) 0.046(2) Uani 1 1 d . .
C67 C 1.1169(7) 0.7832(6) 0.4209(4) 0.058(3) Uani 1 1 d . .
H67 H 1.0559 0.7737 0.3997 0.070 Uiso 1 1 calc R U
C68 C 1.1930(7) 0.7967(5) 0.3865(4) 0.052(3) Uani 1 1 d . .
H68 H 1.1828 0.7966 0.3416 0.063 Uiso 1 1 calc R U
C69 C 0.7705(7) 0.8528(5) 0.6481(6) 0.059(3) Uani 1 1 d . .
C70 C 0.6912(8) 0.8178(5) 0.6131(5) 0.059(3) Uani 1 1 d . .
C71 C 0.6457(7) 0.7765(5) 0.6580(5) 0.049(2) Uani 1 1 d . .
C72 C 0.6932(7) 0.7847(5) 0.7159(5) 0.056(3) Uani 1 1 d . .
C73 C 0.7749(8) 0.8351(6) 0.7098(6) 0.067(3) Uani 1 1 d . .
C74 C 0.8361(10) 0.9003(7) 0.6217(8) 0.102(5) Uani 1 1 d . .
H74A H 0.8120 0.9442 0.6220 0.153 Uiso 1 1 calc R U
H74B H 0.8440 0.8854 0.5780 0.153 Uiso 1 1 calc R U
H74C H 0.8967 0.9033 0.6473 0.153 Uiso 1 1 calc R U
C75 C 0.6498(10) 0.8215(7) 0.5459(7) 0.093(4) Uani 1 1 d . .
H75A H 0.6886 0.8539 0.5243 0.139 Uiso 1 1 calc R U
H75B H 0.5863 0.8353 0.5458 0.139 Uiso 1 1 calc R U
H75C H 0.6473 0.7775 0.5237 0.139 Uiso 1 1 calc R U
C76 C 0.5595(8) 0.7290(6) 0.6398(5) 0.070(3) Uani 1 1 d . .
H76A H 0.5611 0.6904 0.6660 0.104 Uiso 1 1 calc R U
H76B H 0.5579 0.7141 0.5950 0.104 Uiso 1 1 calc R U
H76C H 0.5036 0.7517 0.6464 0.104 Uiso 1 1 calc R U
C77 C 0.6703(9) 0.7556(7) 0.7755(5) 0.084(4) Uani 1 1 d . .
H77A H 0.6042 0.7595 0.7810 0.126 Uiso 1 1 calc R U
H77B H 0.7095 0.7794 0.8111 0.126 Uiso 1 1 calc R U
H77C H 0.6819 0.7085 0.7740 0.126 Uiso 1 1 calc R U
C78 C 0.8501(9) 0.8583(6) 0.7624(6) 0.085(4) Uani 1 1 d . .
H78A H 0.8805 0.8200 0.7780 0.127 Uiso 1 1 calc R U
H78B H 0.8219 0.8803 0.7971 0.127 Uiso 1 1 calc R U
H78C H 0.8966 0.8899 0.7462 0.127 Uiso 1 1 calc R U
C79 C 0.6443(9) 0.0814(6) 0.6934(5) 0.066(3) Uani 1 1 d . .
C80 C 0.5624(9) 0.1076(6) 0.7198(5) 0.069(3) Uani 1 1 d . .
C81 C 0.4898(9) 0.1082(6) 0.6739(5) 0.063(3) Uani 1 1 d . .
C82 C 0.5174(8) 0.0781(6) 0.6175(5) 0.062(3) Uani 1 1 d . .
C83 C 0.6116(9) 0.0601(6) 0.6280(5) 0.067(3) Uani 1 1 d . .
C84 C 0.7375(10) 0.0678(8) 0.7275(7) 0.112(6) Uani 1 1 d . .
H84A H 0.7554 0.1016 0.7623 0.168 Uiso 1 1 calc R U
H84B H 0.7855 0.0696 0.6976 0.168 Uiso 1 1 calc R U
H84C H 0.7317 0.0236 0.7446 0.168 Uiso 1 1 calc R U
C85 C 0.5692(13) 0.1321(8) 0.7880(6) 0.119(6) Uani 1 1 d . .
H85A H 0.5272 0.1672 0.7929 0.178 Uiso 1 1 calc R U
H85B H 0.6338 0.1500 0.8017 0.178 Uiso 1 1 calc R U
H85C H 0.5512 0.0951 0.8141 0.178 Uiso 1 1 calc R U
C86 C 0.3935(10) 0.1302(7) 0.6781(8) 0.105(5) Uani 1 1 d . .
H86A H 0.3667 0.1113 0.7149 0.157 Uiso 1 1 calc R U
H86B H 0.3536 0.1148 0.6394 0.157 Uiso 1 1 calc R U
H86C H 0.3976 0.1790 0.6828 0.157 Uiso 1 1 calc R U
C87 C 0.4565(9) 0.0699(8) 0.5570(5) 0.090(4) Uani 1 1 d . .
H87A H 0.4952 0.0725 0.5214 0.135 Uiso 1 1 calc R U
H87B H 0.4143 0.1054 0.5551 0.135 Uiso 1 1 calc R U
H87C H 0.4195 0.0265 0.5544 0.135 Uiso 1 1 calc R U
C88 C 0.6635(10) 0.0301(7) 0.5819(7) 0.096(5) Uani 1 1 d . .
H88A H 0.6552 -0.0185 0.5838 0.145 Uiso 1 1 calc R U
H88B H 0.7300 0.0456 0.5908 0.145 Uiso 1 1 calc R U
H88C H 0.6409 0.0425 0.5395 0.145 Uiso 1 1 calc R U
C89 C 0.6022(8) 0.5668(5) 0.8494(5) 0.051(3) Uani 1 1 d . .
C90 C 0.4798(10) 0.9091(7) 0.7173(6) 0.080(4) Uani 1 1 d . .
C93 C 0.4828(17) 0.2008(14) 0.0919(10) 0.173(10) Uani 1 1 d . .
O25 O 0.5277(8) 0.2292(5) 0.0443(5) 0.114(4) Uani 1 1 d . .

loop_
_atom_site_aniso_label
_atom_site_aniso_U_11
_atom_site_aniso_U_22
_atom_site_aniso_U_33
_atom_site_aniso_U_23
_atom_site_aniso_U_13
_atom_site_aniso_U_12
Rh1 0.0448(5) 0.0315(4) 0.0440(4) -0.0016(3) 0.0109(3) -0.0066(3)
Rh2 0.0491(5) 0.0295(4) 0.0377(4) -0.0048(3) 0.0128(3) -0.0050(3)
Rh3 0.0470(5) 0.0412(5) 0.0454(5) -0.0022(3) 0.0108(3) -0.0100(4)
Rh4 0.0656(5) 0.0361(5) 0.0359(4) -0.0021(3) 0.0184(4) -0.0002(4)
N1 0.035(4) 0.027(4) 0.042(4) -0.010(3) 0.011(3) -0.011(3)
N2 0.029(4) 0.027(4) 0.043(4) -0.005(3) 0.011(3) -0.012(3)
N3 0.038(4) 0.037(5) 0.038(4) -0.002(3) 0.010(3) -0.005(3)
N4 0.028(4) 0.042(5) 0.047(5) -0.004(4) 0.006(3) -0.004(3)
N5 0.041(4) 0.054(5) 0.031(4) -0.007(4) 0.005(3) -0.016(4)
N6 0.033(4) 0.035(5) 0.036(4) -0.005(3) 0.007(3) -0.010(3)
N7 0.037(4) 0.040(5) 0.046(5) -0.003(4) 0.011(3) -0.007(4)
N8 0.037(5) 0.051(5) 0.045(5) -0.003(4) 0.012(4) -0.011(4)
O1 0.039(3) 0.034(4) 0.036(3) 0.001(3) 0.011(3) 0.010(3)
O2 0.049(4) 0.026(3) 0.035(3) -0.005(2) -0.004(3) -0.004(3)
O3 0.051(4) 0.033(4) 0.058(4) 0.004(3) -0.019(3) -0.004(3)
O4 0.048(4) 0.032(4) 0.032(3) 0.004(3) -0.001(3) 0.003(3)
O5 0.041(4) 0.030(4) 0.043(4) -0.005(3) -0.006(3) -0.002(3)
O6 0.063(4) 0.032(4) 0.059(4) 0.000(3) -0.024(4) 0.001(3)
O7 0.054(4) 0.051(4) 0.036(4) 0.001(3) -0.005(3) -0.008(3)
O8 0.040(4) 0.056(5) 0.048(4) 0.002(3) -0.001(3) -0.011(3)
O9 0.070(5) 0.060(5) 0.044(4) 0.004(3) -0.019(4) -0.020(4)
O10 0.039(3) 0.027(3) 0.025(3) 0.013(2) 0.005(2) 0.002(3)
O11 0.047(4) 0.040(4) 0.035(3) -0.001(3) 0.007(3) -0.006(3)
O12 0.095(6) 0.044(5) 0.059(5) 0.001(4) -0.027(4) -0.018(4)
O13 0.133(7) 0.068(6) 0.055(5) 0.001(4) 0.038(5) -0.003(5)
O14 0.114(7) 0.052(6) 0.121(8) -0.019(5) 0.045(6) 0.013(5)
O15 0.066(6) 0.080(7) 0.135(8) -0.032(6) 0.025(5) -0.001(5)
O16 0.111(9) 0.309(19) 0.099(8) -0.072(10) 0.019(7) 0.074(10)
O17 0.125(10) 0.172(15) 0.218(15) -0.003(11) 0.063(10) -0.053(10)
O18 0.194(16) 0.190(19) 0.32(3) 0.047(17) -0.056(16) 0.048(14)
S1 0.103(3) 0.053(2) 0.088(2) -0.0024(16) 0.042(2) -0.0002(18)
S2 0.088(3) 0.074(3) 0.103(3) 0.023(2) 0.031(2) 0.000(2)
F1 0.105(6) 0.093(6) 0.096(6) -0.019(5) 0.028(4) -0.002(5)
F2 0.200(10) 0.119(8) 0.076(6) 0.017(5) 0.021(6) -0.018(7)
F3 0.108(7) 0.174(11) 0.137(8) -0.020(7) 0.003(6) 0.027(7)
F4 0.091(6) 0.181(11) 0.119(7) 0.033(7) 0.017(5) 0.012(6)
F5 0.191(11) 0.141(11) 0.203(13) -0.064(9) 0.047(10) -0.031(9)
F6 0.260(14) 0.083(8) 0.156(10) 0.050(7) -0.031(9) -0.073(8)
C1 0.040(5) 0.028(5) 0.039(5) 0.001(4) 0.006(4) -0.004(4)
C2 0.028(5) 0.026(5) 0.038(5) 0.004(4) 0.012(4) 0.001(4)
C3 0.044(5) 0.020(5) 0.033(5) -0.008(3) 0.007(4) -0.014(4)
C4 0.044(6) 0.040(6) 0.050(6) -0.004(4) -0.014(4) 0.002(5)
C5 0.061(6) 0.023(5) 0.037(5) -0.005(4) -0.004(4) -0.005(4)
C6 0.046(5) 0.030(5) 0.024(4) -0.006(4) 0.008(4) -0.001(4)
C7 0.026(4) 0.032(5) 0.034(5) 0.000(4) 0.015(4) 0.001(4)
C8 0.035(5) 0.023(4) 0.025(4) -0.009(3) -0.001(3) 0.008(4)
C9 0.040(5) 0.026(5) 0.040(5) -0.001(4) -0.005(4) 0.003(4)
C10 0.040(5) 0.034(5) 0.025(4) 0.000(4) -0.004(4) 0.001(4)
C11 0.020(4) 0.033(5) 0.040(5) -0.004(4) 0.013(4) -0.001(4)
C12 0.039(5) 0.024(5) 0.050(6) 0.004(4) 0.006(4) -0.007(4)
C13 0.049(6) 0.012(4) 0.042(5) 0.003(4) -0.005(4) -0.001(4)
C14 0.043(5) 0.032(5) 0.027(4) -0.003(4) 0.019(4) 0.016(4)
C15 0.031(5) 0.087(8) 0.035(5) -0.012(5) 0.010(4) -0.013(5)
C16 0.055(7) 0.091(9) 0.045(6) -0.028(6) 0.004(5) -0.008(6)
C17 0.041(6) 0.061(7) 0.034(5) -0.017(4) 0.000(4) -0.007(5)
C18 0.052(7) 0.105(10) 0.034(6) -0.009(6) 0.010(5) -0.020(6)
C19 0.038(6) 0.083(9) 0.049(6) -0.005(6) 0.002(5) -0.011(5)
C20 0.041(6) 0.135(12) 0.033(5) -0.006(6) 0.003(5) 0.011(7)
C21 0.062(7) 0.155(12) 0.039(6) -0.018(7) 0.006(5) 0.003(8)
C22 0.052(6) 0.055(7) 0.040(6) 0.002(5) 0.004(5) -0.001(5)
C23 0.065(7) 0.080(9) 0.038(6) 0.017(5) 0.016(5) 0.000(6)
C24 0.039(6) 0.082(8) 0.036(5) 0.017(5) 0.009(4) -0.001(5)
C25 0.058(6) 0.025(5) 0.062(6) 0.011(4) 0.021(5) 0.013(5)
C26 0.045(6) 0.029(5) 0.062(6) -0.006(4) 0.016(5) 0.001(4)
C27 0.049(6) 0.057(7) 0.047(6) 0.010(5) 0.014(5) 0.000(5)
C28 0.093(9) 0.051(7) 0.053(7) 0.016(5) 0.035(6) 0.018(6)
C29 0.057(7) 0.058(7) 0.048(6) -0.005(5) 0.002(5) 0.009(5)
C30 0.064(7) 0.038(7) 0.112(10) 0.004(6) 0.019(7) -0.012(6)
C31 0.063(7) 0.079(9) 0.062(7) 0.024(6) 0.002(6) 0.033(6)
C32 0.052(7) 0.074(9) 0.101(10) 0.025(7) 0.040(6) 0.015(6)
C33 0.085(8) 0.078(9) 0.055(7) 0.010(6) 0.034(6) 0.015(7)
C34 0.096(9) 0.065(9) 0.068(8) -0.030(6) -0.015(7) -0.011(7)
C35 0.095(8) 0.023(5) 0.043(6) 0.004(4) 0.012(5) -0.004(5)
C36 0.061(6) 0.035(5) 0.025(4) -0.002(4) 0.001(4) 0.006(5)
C37 0.050(6) 0.046(6) 0.043(6) 0.002(4) 0.016(5) -0.001(5)
C38 0.095(9) 0.038(6) 0.042(6) 0.010(5) 0.004(6) -0.003(6)
C39 0.063(7) 0.036(6) 0.062(7) 0.001(5) 0.025(5) 0.015(5)
C40 0.074(8) 0.078(10) 0.079(9) 0.036(7) -0.009(7) 0.020(7)
C41 0.075(8) 0.082(9) 0.043(6) -0.001(6) 0.020(5) 0.005(7)
C42 0.050(7) 0.083(9) 0.058(7) 0.003(6) 0.012(5) 0.006(6)
C43 0.074(8) 0.063(8) 0.056(7) 0.005(6) -0.005(6) -0.019(6)
C44 0.134(12) 0.052(8) 0.074(9) -0.010(6) 0.029(8) 0.025(8)
C45 0.049(6) 0.028(5) 0.046(6) -0.003(4) 0.012(4) -0.018(4)
C46 0.047(5) 0.033(5) 0.030(5) 0.003(4) 0.014(4) 0.004(4)
C47 0.031(5) 0.038(5) 0.032(5) 0.002(4) 0.001(4) -0.010(4)
C48 0.044(6) 0.049(6) 0.034(5) 0.004(4) -0.013(4) -0.010(5)
C49 0.073(7) 0.046(7) 0.043(6) -0.004(5) 0.003(5) 0.014(6)
C50 0.044(5) 0.049(6) 0.035(5) -0.005(4) 0.018(4) -0.004(5)
C51 0.032(5) 0.023(5) 0.038(5) 0.009(4) 0.005(4) -0.005(4)
C52 0.039(5) 0.039(6) 0.042(5) 0.006(4) 0.009(4) -0.011(4)
C53 0.049(6) 0.061(8) 0.049(6) 0.001(5) -0.017(5) 0.001(5)
C54 0.044(6) 0.052(7) 0.044(6) -0.006(5) -0.005(4) 0.002(5)
C55 0.030(5) 0.078(8) 0.030(5) -0.006(5) 0.008(4) 0.009(5)
C56 0.046(6) 0.040(6) 0.038(5) 0.000(4) 0.007(4) -0.002(4)
C57 0.035(5) 0.048(6) 0.047(6) 0.000(5) 0.016(4) 0.012(5)
C58 0.049(6) 0.033(6) 0.054(6) -0.003(5) -0.004(5) -0.005(5)
C59 0.034(5) 0.051(6) 0.036(5) -0.010(4) 0.010(4) -0.004(4)
C60 0.048(6) 0.039(6) 0.041(5) -0.006(4) 0.007(4) 0.000(4)
C61 0.058(7) 0.055(7) 0.036(5) -0.015(5) 0.001(5) 0.002(5)
C62 0.071(8) 0.101(11) 0.049(7) 0.003(7) 0.013(6) -0.026(7)
C63 0.051(7) 0.109(11) 0.041(6) -0.020(6) 0.007(5) -0.032(6)
C64 0.051(6) 0.044(6) 0.039(5) 0.017(4) -0.007(4) -0.012(5)
C65 0.051(6) 0.071(7) 0.023(5) -0.007(4) 0.009(4) -0.004(5)
C66 0.052(6) 0.046(6) 0.040(5) 0.013(4) 0.016(4) -0.004(5)
C67 0.047(6) 0.098(9) 0.028(5) 0.000(5) 0.004(4) -0.001(6)
C68 0.074(8) 0.049(7) 0.034(5) 0.007(4) 0.014(5) -0.005(5)
C69 0.049(7) 0.043(7) 0.084(9) -0.023(6) 0.003(6) 0.011(5)
C70 0.069(7) 0.042(7) 0.065(7) 0.006(5) -0.007(6) 0.005(6)
C71 0.056(6) 0.037(6) 0.054(6) 0.004(5) 0.016(5) -0.001(5)
C72 0.065(7) 0.035(6) 0.073(8) 0.001(5) 0.035(6) 0.000(5)
C73 0.066(8) 0.058(8) 0.072(8) -0.002(6) -0.001(6) -0.019(6)
C74 0.101(11) 0.068(10) 0.141(14) 0.006(9) 0.035(10) 0.007(8)
C75 0.106(11) 0.076(10) 0.104(11) 0.033(8) 0.016(9) 0.031(9)
C76 0.069(8) 0.076(9) 0.060(7) -0.001(6) 0.001(6) -0.010(7)
C77 0.082(9) 0.122(12) 0.046(7) 0.000(7) 0.016(6) -0.011(8)
C78 0.104(10) 0.065(9) 0.080(9) -0.026(7) 0.005(8) -0.007(8)
C79 0.091(9) 0.063(8) 0.042(6) 0.014(5) -0.012(6) 0.013(7)
C80 0.103(10) 0.059(8) 0.047(7) 0.001(5) 0.022(7) 0.005(7)
C81 0.089(9) 0.067(8) 0.035(6) -0.023(5) 0.025(6) 0.005(6)
C82 0.057(7) 0.067(8) 0.060(7) -0.013(6) -0.002(5) 0.014(6)
C83 0.107(10) 0.049(7) 0.051(7) 0.014(5) 0.004(6) 0.038(7)
C84 0.120(13) 0.127(15) 0.082(10) 0.036(10) -0.032(9) -0.001(11)
C85 0.192(17) 0.106(13) 0.055(9) -0.013(8) 0.016(10) -0.001(12)
C86 0.101(11) 0.078(11) 0.143(14) -0.014(9) 0.062(10) 0.017(9)
C87 0.087(9) 0.126(13) 0.048(7) -0.029(7) -0.007(6) -0.008(9)
C88 0.122(12) 0.060(9) 0.115(12) -0.018(8) 0.047(10) 0.023(8)
C89 0.053(7) 0.045(6) 0.061(7) 0.003(5) 0.033(5) 0.012(5)
C90 0.112(11) 0.061(9) 0.065(8) -0.007(7) 0.046(8) -0.025(8)
C93 0.19(2) 0.24(3) 0.100(15) 0.015(17) 0.035(15) 0.07(2)
O25 0.165(10) 0.070(7) 0.093(8) -0.023(6) -0.027(7) -0.011(7)

loop_
_atom_type_symbol
_atom_type_description
_atom_type_scat_dispersion_real
_atom_type_scat_dispersion_imag
_atom_type_scat_source
C C 0.0033 0.0016 'International Tables Vol C Tables 4.2.6.8 and 6.1.1.4'
H H 0.0000 0.0000 'International Tables Vol C Tables 4.2.6.8 and 6.1.1.4'
N N 0.0061 0.0033 'International Tables Vol C Tables 4.2.6.8 and 6.1.1.4'
O O 0.0106 0.0060 'International Tables Vol C Tables 4.2.6.8 and 6.1.1.4'
F F 0.0171 0.0103 'International Tables Vol C Tables 4.2.6.8 and 6.1.1.4'
S S 0.1246 0.1234 'International Tables Vol C Tables 4.2.6.8 and 6.1.1.4'
Rh Rh -1.1178 0.9187 'International Tables Vol C Tables 4.2.6.8 and 6.1.1.4'

loop_
_geom_angle_atom_site_label_1
_geom_angle_atom_site_label_2
_geom_angle_atom_site_label_3
_geom_angle
_geom_angle_site_symmetry_1
_geom_angle_site_symmetry_3
O1 Rh1 C29 161.9(3) . .
O1 Rh1 O2 76.3(2) . .
C29 Rh1 O2 107.2(3) . .
O1 Rh1 N3 85.7(2) . .
C29 Rh1 N3 112.2(4) . .
O2 Rh1 N3 84.7(3) . .
O1 Rh1 C27 96.7(3) . .
C29 Rh1 C27 66.2(4) . .
O2 Rh1 C27 123.4(3) . .
N3 Rh1 C27 151.6(3) . .
O1 Rh1 C26 103.9(3) . .
C29 Rh1 C26 67.4(4) . .
O2 Rh1 C26 162.9(3) . .
N3 Rh1 C26 112.4(3) . .
C27 Rh1 C26 39.5(3) . .
O1 Rh1 C28 122.4(4) . .
C29 Rh1 C28 39.8(4) . .
O2 Rh1 C28 100.3(3) . .
N3 Rh1 C28 151.9(4) . .
C27 Rh1 C28 37.4(4) . .
C26 Rh1 C28 64.8(4) . .
O1 Rh1 C25 140.7(3) . .
C29 Rh1 C25 39.5(4) . .
O2 Rh1 C25 143.0(3) . .
N3 Rh1 C25 94.3(3) . .
C27 Rh1 C25 66.1(4) . .
C26 Rh1 C25 40.4(4) . .
C28 Rh1 C25 65.0(4) . .
O5 Rh2 N4 86.7(3) . 2_755
O5 Rh2 C37 98.8(3) . .
N4 Rh2 C37 152.4(3) 2_755 .
O5 Rh2 C38 104.8(3) . .
N4 Rh2 C38 112.8(4) 2_755 .
C37 Rh2 C38 39.6(4) . .
O5 Rh2 C35 164.9(3) . .
N4 Rh2 C35 108.2(4) 2_755 .
C37 Rh2 C35 66.7(4) . .
C38 Rh2 C35 67.1(4) . .
O5 Rh2 C36 125.1(3) . .
N4 Rh2 C36 148.1(3) 2_755 .
C37 Rh2 C36 38.6(3) . .
C38 Rh2 C36 66.1(3) . .
C35 Rh2 C36 40.4(4) . .
O5 Rh2 C39 140.9(3) . .
N4 Rh2 C39 94.4(3) 2_755 .
C37 Rh2 C39 64.4(4) . .
C38 Rh2 C39 39.5(4) . .
C35 Rh2 C39 37.8(4) . .
C36 Rh2 C39 63.9(4) . .
O5 Rh2 O4 76.6(2) . .
N4 Rh2 O4 82.7(3) 2_755 .
C37 Rh2 O4 124.9(3) . .
C38 Rh2 O4 164.4(3) . .
C35 Rh2 O4 107.7(3) . .
C36 Rh2 O4 100.2(3) . .
C39 Rh2 O4 142.4(3) . .
O8 Rh3 N7 88.3(3) . .
O8 Rh3 C71 122.8(3) . .
N7 Rh3 C71 148.8(3) . .
O8 Rh3 C70 161.9(4) . .
N7 Rh3 C70 109.3(4) . .
C71 Rh3 C70 40.1(4) . .
O8 Rh3 O7 77.7(3) . .
N7 Rh3 O7 88.9(3) . .
C71 Rh3 O7 94.5(3) . .
C70 Rh3 O7 106.0(4) . .
O8 Rh3 C72 97.2(4) . .
N7 Rh3 C72 154.5(4) . .
C71 Rh3 C72 36.7(4) . .
C70 Rh3 C72 65.1(4) . .
O7 Rh3 C72 116.6(3) . .
O8 Rh3 C69 139.2(4) . .
N7 Rh3 C69 94.6(4) . .
C71 Rh3 C69 64.8(4) . .
C70 Rh3 C69 38.5(4) . .
O7 Rh3 C69 143.0(4) . .
C72 Rh3 C69 65.2(4) . .
O8 Rh3 C73 105.8(4) . .
N7 Rh3 C73 113.8(4) . .
C71 Rh3 C73 64.1(4) . .
C70 Rh3 C73 63.9(4) . .
O7 Rh3 C73 156.9(4) . .
C72 Rh3 C73 40.7(4) . .
C69 Rh3 C73 36.9(4) . .
O11 Rh4 O10 76.8(2) . .
O11 Rh4 C82 100.4(3) . .
O10 Rh4 C82 158.4(3) . .
O11 Rh4 C79 165.8(4) . .
O10 Rh4 C79 112.9(3) . .
C82 Rh4 C79 66.6(4) . .
O11 Rh4 C83 131.9(4) . .
O10 Rh4 C83 150.8(4) . .
C82 Rh4 C83 39.6(4) . .
C79 Rh4 C83 40.1(4) . .
O11 Rh4 C81 99.6(4) . .
O10 Rh4 C81 119.6(3) . .
C82 Rh4 C81 39.1(4) . .
C79 Rh4 C81 66.9(5) . .
C83 Rh4 C81 66.6(5) . .
O11 Rh4 N8 84.2(3) . 2_766
O10 Rh4 N8 82.4(3) . 2_766
C82 Rh4 N8 118.9(4) . 2_766
C79 Rh4 N8 106.8(4) . 2_766
C83 Rh4 N8 94.6(4) . 2_766
C81 Rh4 N8 157.9(3) . 2_766
O11 Rh4 C80 129.5(4) . .
O10 Rh4 C80 101.4(4) . .
C82 Rh4 C80 63.4(5) . .
C79 Rh4 C80 40.5(4) . .
C83 Rh4 C80 65.7(4) . .
C81 Rh4 C80 37.0(4) . .
N8 Rh4 C80 146.2(4) 2_766 .
C11 N1 O2 118.2(7) . .
C11 N1 C12 126.8(7) . .
O2 N1 C12 115.1(7) . .
O5 N2 C14 119.8(7) . .
O5 N2 C13 114.5(6) . .
C14 N2 C13 125.4(7) . .
C15 N3 C19 115.9(8) . .
C15 N3 Rh1 122.0(6) . .
C19 N3 Rh1 121.9(6) . .
C20 N4 C24 117.2(8) . .
C20 N4 Rh2 120.7(6) . 2_755
C24 N4 Rh2 121.1(6) . 2_755
O8 N5 C55 118.4(8) . .
O8 N5 C56 114.6(7) . .
C55 N5 C56 127.0(9) . .
C57 N6 O11 116.7(7) . .
C57 N6 C58 127.9(8) . .
O11 N6 C58 115.3(7) . .
C59 N7 C63 117.0(8) . .
C59 N7 Rh3 122.2(6) . .
C63 N7 Rh3 120.5(6) . .
C64 N8 C68 120.5(8) . .
C64 N8 Rh4 119.9(6) . 2_766
C68 N8 Rh4 119.6(6) . 2_766
C11 O1 Rh1 116.3(5) . .
N1 O2 Rh1 110.6(4) . .
C14 O4 Rh2 111.9(5) . .
N2 O5 Rh2 111.0(5) . .
C55 O7 Rh3 111.0(6) . .
N5 O8 Rh3 110.1(5) . .
C57 O10 Rh4 111.8(6) . .
N6 O11 Rh4 108.8(5) . .
O15 S1 O13 116.8(6) . .
O15 S1 O14 115.5(6) . .
O13 S1 O14 114.2(6) . .
O15 S1 C89 103.3(5) . .
O13 S1 C89 100.6(5) . .
O14 S1 C89 103.4(6) . .
O16 S2 O17 117.8(11) . .
O16 S2 O18 124.9(12) . .
O17 S2 O18 99.6(11) . .
O16 S2 C90 101.1(7) . .
O17 S2 C90 107.4(8) . .
O18 S2 C90 104.5(10) . .
C10 C1 C2 120.4(8) . .
C10 C1 C11 120.9(8) . .
C2 C1 C11 118.7(8) . .
C3 C2 C1 121.5(8) . .
C3 C2 C7 119.6(7) . .
C1 C2 C7 118.9(8) . .
C4 C3 C2 121.5(8) . .
C4 C3 C12 117.9(8) . .
C2 C3 C12 120.5(8) . .
C3 C4 C5 119.2(8) . .
C6 C5 C4 120.9(8) . .
C5 C6 C7 119.7(8) . .
C5 C6 C14 120.9(8) . .
C7 C6 C14 119.4(7) . .
C8 C7 C2 118.8(7) . .
C8 C7 C6 122.1(8) . .
C2 C7 C6 119.1(7) . .
C9 C8 C7 121.3(8) . .
C9 C8 C13 119.3(7) . .
C7 C8 C13 119.5(7) . .
C8 C9 C10 119.9(8) . .
C1 C10 C9 120.7(8) . .
O1 C11 N1 118.4(8) . .
O1 C11 C1 122.7(8) . .
N1 C11 C1 119.0(8) . .
O3 C12 N1 123.7(8) . .
O3 C12 C3 122.6(8) . .
N1 C12 C3 113.4(8) . .
O6 C13 N2 120.2(7) . .
O6 C13 C8 125.0(7) . .
N2 C13 C8 114.7(7) . .
O4 C14 N2 120.1(8) . .
O4 C14 C6 121.1(8) . .
N2 C14 C6 118.8(7) . .
N3 C15 C16 123.0(9) . .
C15 C16 C17 120.9(10) . .
C16 C17 C18 115.3(9) . .
C16 C17 C22 122.5(9) . .
C18 C17 C22 122.2(8) . .
C19 C18 C17 121.0(10) . .
C18 C19 N3 123.8(9) . .
N4 C20 C21 119.6(10) . .
C22 C21 C20 124.5(11) . .
C21 C22 C23 114.2(10) . .
C21 C22 C17 123.9(10) . .
C23 C22 C17 121.7(9) . .
C24 C23 C22 119.9(10) . .
C23 C24 N4 124.3(9) . .
C29 C25 C26 107.4(8) . .
C29 C25 C30 130.2(10) . .
C26 C25 C30 122.4(9) . .
C29 C25 Rh1 67.9(6) . .
C26 C25 Rh1 69.7(5) . .
C30 C25 Rh1 127.8(7) . .
C27 C26 C31 126.8(9) . .
C27 C26 C25 105.5(8) . .
C31 C26 C25 127.6(9) . .
C27 C26 Rh1 69.3(6) . .
C31 C26 Rh1 123.6(7) . .
C25 C26 Rh1 69.9(5) . .
C28 C27 C26 109.9(9) . .
C28 C27 C32 125.4(9) . .
C26 C27 C32 124.6(9) . .
C28 C27 Rh1 72.4(6) . .
C26 C27 Rh1 71.2(5) . .
C32 C27 Rh1 123.6(8) . .
C27 C28 C29 109.7(8) . .
C27 C28 C33 125.2(11) . .
C29 C28 C33 124.5(11) . .
C27 C28 Rh1 70.2(6) . .
C29 C28 Rh1 67.9(6) . .
C33 C28 Rh1 122.0(8) . .
C25 C29 C28 106.9(9) . .
C25 C29 C34 125.2(10) . .
C28 C29 C34 127.2(10) . .
C25 C29 Rh1 72.6(6) . .
C28 C29 Rh1 72.3(6) . .
C34 C29 Rh1 127.9(8) . .
C39 C35 C40 130.5(10) . .
C39 C35 C36 104.6(9) . .
C40 C35 C36 124.4(9) . .
C39 C35 Rh2 71.3(6) . .
C40 C35 Rh2 128.8(8) . .
C36 C35 Rh2 69.9(5) . .
C37 C36 C35 108.2(8) . .
C37 C36 C41 124.6(9) . .
C35 C36 C41 127.1(9) . .
C37 C36 Rh2 69.7(5) . .
C35 C36 Rh2 69.6(5) . .
C41 C36 Rh2 125.3(7) . .
C36 C37 C38 109.7(9) . .
C36 C37 C42 127.7(9) . .
C38 C37 C42 122.6(9) . .
C36 C37 Rh2 71.7(5) . .
C38 C37 Rh2 70.3(6) . .
C42 C37 Rh2 126.0(7) . .
C37 C38 C39 104.4(8) . .
C37 C38 C43 127.9(11) . .
C39 C38 C43 127.6(10) . .
C37 C38 Rh2 70.1(6) . .
C39 C38 Rh2 71.2(6) . .
C43 C38 Rh2 125.6(7) . .
C35 C39 C38 112.7(9) . .
C35 C39 C44 123.3(10) . .
C38 C39 C44 123.8(10) . .
C35 C39 Rh2 70.9(6) . .
C38 C39 Rh2 69.3(6) . .
C44 C39 Rh2 124.0(8) . .
C54 C45 C55 122.4(9) . .
C54 C45 C46 119.2(8) . .
C55 C45 C46 118.4(8) . .
C51 C46 C47 122.9(8) . .
C51 C46 C45 118.6(8) . .
C47 C46 C45 118.5(8) . .
C46 C47 C48 117.8(8) . .
C46 C47 C56 123.6(8) . .
C48 C47 C56 118.6(8) . .
C49 C48 C47 120.8(8) . .
C50 C49 C48 119.5(9) . .
C49 C50 C51 122.8(9) . .
C49 C50 C57 121.5(9) . .
C51 C50 C57 115.7(8) . .
C52 C51 C46 121.5(8) . .
C52 C51 C50 122.3(8) . .
C46 C51 C50 116.2(8) . .
C51 C52 C53 119.5(9) . .
C51 C52 C58 121.8(8) . .
C53 C52 C58 118.7(9) . .
C52 C53 C54 121.7(9) . .
C45 C54 C53 119.5(9) . .
O7 C55 N5 120.3(10) . .
O7 C55 C45 119.8(9) . .
N5 C55 C45 119.8(9) . .
O9 C56 N5 123.8(9) . .
O9 C56 C47 123.6(9) . .
N5 C56 C47 112.6(8) . .
O10 C57 N6 121.6(9) . .
O10 C57 C50 119.8(9) . .
N6 C57 C50 118.5(8) . .
O12 C58 N6 119.9(8) . .
O12 C58 C52 126.4(9) . .
N6 C58 C52 113.7(8) . .
N7 C59 C60 124.8(9) . .
C59 C60 C61 119.8(9) . .
C62 C61 C60 114.9(10) . .
C62 C61 C66 124.0(9) . .
C60 C61 C66 121.1(9) . .
C61 C62 C63 123.6(11) . .
C62 C63 N7 119.8(9) . .
N8 C64 C65 121.1(9) . .
C66 C65 C64 119.8(8) . .
C65 C66 C67 116.9(8) . .
C65 C66 C61 122.8(8) . .
C67 C66 C61 120.2(9) . .
C68 C67 C66 119.2(9) . .
N8 C68 C67 122.4(9) . .
C73 C69 C70 109.6(11) . .
C73 C69 C74 126.0(11) . .
C70 C69 C74 124.4(12) . .
C73 C69 Rh3 71.9(7) . .
C70 C69 Rh3 69.8(6) . .
C74 C69 Rh3 124.8(8) . .
C69 C70 C71 105.8(10) . .
C69 C70 C75 132.0(11) . .
C71 C70 C75 122.0(10) . .
C69 C70 Rh3 71.7(6) . .
C71 C70 Rh3 69.3(6) . .
C75 C70 Rh3 126.9(9) . .
C72 C71 C70 110.9(9) . .
C72 C71 C76 125.7(9) . .
C70 C71 C76 123.4(10) . .
C72 C71 Rh3 73.2(6) . .
C70 C71 Rh3 70.6(6) . .
C76 C71 Rh3 121.0(8) . .
C71 C72 C77 129.2(10) . .
C71 C72 C73 105.8(9) . .
C77 C72 C73 124.9(11) . .
C71 C72 Rh3 70.1(6) . .
C77 C72 Rh3 127.2(9) . .
C73 C72 Rh3 70.1(6) . .
C69 C73 C72 107.9(10) . .
C69 C73 C78 127.1(11) . .
C72 C73 C78 125.0(11) . .
C69 C73 Rh3 71.2(7) . .
C72 C73 Rh3 69.1(6) . .
C78 C73 Rh3 122.9(9) . .
C83 C79 C80 104.7(10) . .
C83 C79 C84 125.4(12) . .
C80 C79 C84 129.2(11) . .
C83 C79 Rh4 70.5(6) . .
C80 C79 Rh4 71.3(6) . .
C84 C79 Rh4 129.7(9) . .
C81 C80 C79 110.9(10) . .
C81 C80 C85 129.2(13) . .
C79 C80 C85 119.8(12) . .
C81 C80 Rh4 70.8(7) . .
C79 C80 Rh4 68.2(6) . .
C85 C80 Rh4 125.3(10) . .
C80 C81 C82 107.4(10) . .
C80 C81 C86 130.0(11) . .
C82 C81 C86 122.5(11) . .
C80 C81 Rh4 72.2(7) . .
C82 C81 Rh4 69.4(6) . .
C86 C81 Rh4 126.9(9) . .
C81 C82 C83 110.2(10) . .
C81 C82 C87 123.1(11) . .
C83 C82 C87 126.7(10) . .
C81 C82 Rh4 71.6(7) . .
C83 C82 Rh4 70.9(7) . .
C87 C82 Rh4 122.4(9) . .
C88 C83 C82 126.2(11) . .
C88 C83 C79 127.3(12) . .
C82 C83 C79 106.5(10) . .
C88 C83 Rh4 123.9(9) . .
C82 C83 Rh4 69.4(6) . .
C79 C83 Rh4 69.4(6) . .
F3 C89 F1 107.2(10) . .
F3 C89 F2 107.2(11) . .
F1 C89 F2 104.4(9) . .
F3 C89 S1 113.6(8) . .
F1 C89 S1 112.2(8) . .
F2 C89 S1 111.5(8) . .
F6 C90 F4 105.2(14) . .
F6 C90 F5 111.7(13) . .
F4 C90 F5 104.1(12) . .
F6 C90 S2 114.9(10) . .
F4 C90 S2 110.9(9) . .
F5 C90 S2 109.4(12) . .

loop_
_geom_bond_atom_site_label_1
_geom_bond_atom_site_label_2
_geom_bond_distance
_geom_bond_site_symmetry_2
Rh1 O1 2.089(6) .
Rh1 C29 2.093(11) .
Rh1 O2 2.097(6) .
Rh1 N3 2.121(7) .
Rh1 C27 2.125(10) .
Rh1 C26 2.152(10) .
Rh1 C28 2.153(11) .
Rh1 C25 2.155(9) .
Rh2 O5 2.083(6) .
Rh2 N4 2.120(7) 2_755
Rh2 C37 2.127(9) .
Rh2 C38 2.129(11) .
Rh2 C35 2.150(9) .
Rh2 C36 2.155(9) .
Rh2 C39 2.156(10) .
Rh2 O4 2.168(6) .
Rh3 O8 2.083(7) .
Rh3 N7 2.111(7) .
Rh3 C71 2.117(10) .
Rh3 C70 2.134(11) .
Rh3 O7 2.138(7) .
Rh3 C72 2.154(10) .
Rh3 C69 2.160(11) .
Rh3 C73 2.168(13) .
Rh4 O11 2.081(6) .
Rh4 O10 2.100(6) .
Rh4 C82 2.110(12) .
Rh4 C79 2.114(11) .
Rh4 C83 2.130(11) .
Rh4 C81 2.138(12) .
Rh4 N8 2.151(7) 2_766
Rh4 C80 2.157(11) .
N1 C11 1.350(11) .
N1 O2 1.369(8) .
N1 C12 1.403(11) .
N2 O5 1.339(8) .
N2 C14 1.346(11) .
N2 C13 1.440(10) .
N3 C15 1.326(11) .
N3 C19 1.365(12) .
N4 C20 1.320(12) .
N4 C24 1.340(11) .
N4 Rh2 2.120(7) 2_755
N5 O8 1.341(10) .
N5 C55 1.383(11) .
N5 C56 1.399(12) .
N6 C57 1.330(11) .
N6 O11 1.376(9) .
N6 C58 1.407(12) .
N7 C59 1.303(11) .
N7 C63 1.374(12) .
N8 C64 1.313(11) .
N8 C68 1.322(12) .
N8 Rh4 2.150(7) 2_766
O1 C11 1.226(10) .
O3 C12 1.180(10) .
O4 C14 1.239(10) .
O6 C13 1.175(10) .
O7 C55 1.235(12) .
O9 C56 1.179(10) .
O10 C57 1.224(10) .
O12 C58 1.225(11) .
O13 S1 1.413(8) .
O14 S1 1.426(9) .
O15 S1 1.379(8) .
O16 S2 1.256(11) .
O17 S2 1.396(12) .
O18 S2 1.415(19) .
S1 C89 1.802(12) .
S2 C90 1.782(15) .
F1 C89 1.315(12) .
F2 C89 1.346(12) .
F3 C89 1.271(12) .
F4 C90 1.319(14) .
F5 C90 1.356(16) .
F6 C90 1.260(16) .
C1 C10 1.357(11) .
C1 C2 1.406(12) .
C1 C11 1.470(12) .
C2 C3 1.392(11) .
C2 C7 1.412(11) .
C3 C4 1.373(12) .
C3 C12 1.533(11) .
C4 C5 1.409(12) .
C5 C6 1.382(12) .
C6 C7 1.417(11) .
C6 C14 1.464(12) .
C7 C8 1.385(11) .
C8 C9 1.366(11) .
C8 C13 1.523(11) .
C9 C10 1.384(11) .
C15 C16 1.361(13) .
C16 C17 1.366(13) .
C17 C18 1.412(13) .
C17 C22 1.484(13) .
C18 C19 1.298(13) .
C20 C21 1.365(14) .
C21 C22 1.342(14) .
C22 C23 1.390(14) .
C23 C24 1.326(13) .
C25 C29 1.437(13) .
C25 C26 1.486(14) .
C25 C30 1.519(13) .
C26 C27 1.446(13) .
C26 C31 1.463(14) .
C27 C28 1.372(15) .
C27 C32 1.543(14) .
C28 C29 1.445(15) .
C28 C33 1.531(13) .
C29 C34 1.467(14) .
C35 C39 1.394(14) .
C35 C40 1.476(14) .
C35 C36 1.487(14) .
C36 C37 1.415(13) .
C36 C41 1.492(13) .
C37 C38 1.441(14) .
C37 C42 1.507(13) .
C38 C39 1.448(15) .
C38 C43 1.479(14) .
C39 C44 1.533(14) .
C45 C54 1.352(12) .
C45 C55 1.420(13) .
C45 C46 1.482(12) .
C46 C51 1.393(12) .
C46 C47 1.396(11) .
C47 C48 1.417(12) .
C47 C56 1.503(12) .
C48 C49 1.409(13) .
C49 C50 1.336(13) .
C50 C51 1.448(12) .
C50 C57 1.504(13) .
C51 C52 1.365(12) .
C52 C53 1.389(13) .
C52 C58 1.483(13) .
C53 C54 1.424(14) .
C59 C60 1.332(12) .
C60 C61 1.412(12) .
C61 C62 1.336(14) .
C61 C66 1.481(13) .
C62 C63 1.357(14) .
C64 C65 1.413(12) .
C65 C66 1.389(13) .
C66 C67 1.408(12) .
C67 C68 1.384(13) .
C69 C73 1.370(16) .
C69 C70 1.416(15) .
C69 C74 1.453(16) .
C70 C71 1.457(14) .
C70 C75 1.503(16) .
C71 C72 1.346(14) .
C71 C76 1.508(14) .
C72 C77 1.470(14) .
C72 C73 1.504(14) .
C73 C78 1.508(16) .
C79 C83 1.457(15) .
C79 C80 1.480(16) .
C79 C84 1.520(16) .
C80 C81 1.363(16) .
C80 C85 1.499(16) .
C81 C82 1.421(14) .
C81 C86 1.504(17) .
C82 C83 1.437(15) .
C82 C87 1.481(14) .
C83 C88 1.429(15) .
C93 O25 1.37(2) .

loop_
_geom_torsion_atom_site_label_1
_geom_torsion_atom_site_label_2
_geom_torsion_atom_site_label_3
_geom_torsion_atom_site_label_4
_geom_torsion
_geom_torsion_site_symmetry_1
C11 N1 O2 Rh1 -1.0(8) .
C12 N1 O2 Rh1 179.9(5) .
C14 N2 O5 Rh2 -7.8(8) .
C13 N2 O5 Rh2 177.9(5) .
C55 N5 O8 Rh3 11.2(9) .
C56 N5 O8 Rh3 -168.9(6) .
C57 N6 O11 Rh4 -17.1(8) .
C58 N6 O11 Rh4 165.9(6) .
C10 C1 C2 C3 179.3(8) .
C11 C1 C2 C3 -1.5(12) .
C10 C1 C2 C7 1.1(12) .
C11 C1 C2 C7 -179.6(7) .
C1 C2 C3 C4 -177.6(8) .
C7 C2 C3 C4 0.5(12) .
C1 C2 C3 C12 -1.0(12) .
C7 C2 C3 C12 177.1(7) .
C2 C3 C4 C5 -1.4(14) .
C12 C3 C4 C5 -178.1(8) .
C3 C4 C5 C6 0.7(14) .
C4 C5 C6 C7 0.8(13) .
C4 C5 C6 C14 -177.9(8) .
C3 C2 C7 C8 179.6(7) .
C1 C2 C7 C8 -2.3(11) .
C3 C2 C7 C6 1.1(11) .
C1 C2 C7 C6 179.2(7) .
C5 C6 C7 C8 179.8(8) .
C14 C6 C7 C8 -1.4(11) .
C5 C6 C7 C2 -1.7(12) .
C14 C6 C7 C2 177.1(7) .
C2 C7 C8 C9 1.8(12) .
C6 C7 C8 C9 -179.8(8) .
C2 C7 C8 C13 -177.0(7) .
C6 C7 C8 C13 1.5(11) .
C7 C8 C9 C10 0.0(13) .
C13 C8 C9 C10 178.7(8) .
C2 C1 C10 C9 0.6(13) .
C11 C1 C10 C9 -178.7(8) .
C8 C9 C10 C1 -1.2(13) .
Rh1 O1 C11 N1 -5.8(9) .
Rh1 O1 C11 C1 174.7(6) .
O2 N1 C11 O1 4.6(11) .
C12 N1 C11 O1 -176.4(7) .
O2 N1 C11 C1 -175.8(7) .
C12 N1 C11 C1 3.1(12) .
C10 C1 C11 O1 -0.6(13) .
C2 C1 C11 O1 -179.9(7) .
C10 C1 C11 N1 179.9(8) .
C2 C1 C11 N1 0.6(12) .
C11 N1 C12 O3 -179.0(8) .
O2 N1 C12 O3 -0.1(12) .
C11 N1 C12 C3 -5.3(12) .
O2 N1 C12 C3 173.7(6) .
C4 C3 C12 O3 -5.3(13) .
C2 C3 C12 O3 177.9(8) .
C4 C3 C12 N1 -179.2(8) .
C2 C3 C12 N1 4.1(11) .
O5 N2 C13 O6 -3.6(12) .
C14 N2 C13 O6 -177.4(8) .
O5 N2 C13 C8 179.5(6) .
C14 N2 C13 C8 5.6(12) .
C9 C8 C13 O6 1.2(14) .
C7 C8 C13 O6 180.0(9) .
C9 C8 C13 N2 178.0(7) .
C7 C8 C13 N2 -3.3(11) .
Rh2 O4 C14 N2 3.5(9) .
Rh2 O4 C14 C6 -174.2(6) .
O5 N2 C14 O4 2.9(11) .
C13 N2 C14 O4 176.5(7) .
O5 N2 C14 C6 -179.3(7) .
C13 N2 C14 C6 -5.7(11) .
C5 C6 C14 O4 -0.2(12) .
C7 C6 C14 O4 -178.9(7) .
C5 C6 C14 N2 -177.9(8) .
C7 C6 C14 N2 3.3(11) .
C19 N3 C15 C16 2.4(16) .
Rh1 N3 C15 C16 -172.5(9) .
N3 C15 C16 C17 -3.8(19) .
C15 C16 C17 C18 1.4(17) .
C15 C16 C17 C22 179.9(11) .
C16 C17 C18 C19 2.0(18) .
C22 C17 C18 C19 -176.4(11) .
C17 C18 C19 N3 -3(2) .
C15 N3 C19 C18 1.2(17) .
Rh1 N3 C19 C18 176.1(10) .
C24 N4 C20 C21 -4.1(18) .
Rh2 N4 C20 C21 -172.2(10) 2_755
N4 C20 C21 C22 1(2) .
C20 C21 C22 C23 4(2) .
C20 C21 C22 C17 179.8(13) .
C16 C17 C22 C21 -164.5(13) .
C18 C17 C22 C21 13.9(18) .
C16 C17 C22 C23 11.1(17) .
C18 C17 C22 C23 -170.5(11) .
C21 C22 C23 C24 -5.8(17) .
C17 C22 C23 C24 178.2(10) .
C22 C23 C24 N4 3.0(18) .
C20 N4 C24 C23 2.1(16) .
Rh2 N4 C24 C23 170.2(9) 2_755
C29 C25 C26 C27 2.9(11) .
C30 C25 C26 C27 -176.9(9) .
Rh1 C25 C26 C27 60.5(7) .
C29 C25 C26 C31 -175.1(10) .
C30 C25 C26 C31 5.0(16) .
Rh1 C25 C26 C31 -117.6(10) .
C29 C25 C26 Rh1 -57.6(7) .
C30 C25 C26 Rh1 122.6(9) .
C31 C26 C27 C28 179.5(10) .
C25 C26 C27 C28 1.5(12) .
Rh1 C26 C27 C28 62.4(8) .
C31 C26 C27 C32 -1.3(17) .
C25 C26 C27 C32 -179.4(10) .
Rh1 C26 C27 C32 -118.4(11) .
C31 C26 C27 Rh1 117.1(10) .
C25 C26 C27 Rh1 -60.9(6) .
C26 C27 C28 C29 -5.3(13) .
C32 C27 C28 C29 175.5(10) .
Rh1 C27 C28 C29 56.4(8) .
C26 C27 C28 C33 -177.5(10) .
C32 C27 C28 C33 3.3(18) .
Rh1 C27 C28 C33 -115.8(11) .
C26 C27 C28 Rh1 -61.7(7) .
C32 C27 C28 Rh1 119.1(11) .
C26 C25 C29 C28 -6.0(11) .
C30 C25 C29 C28 173.8(10) .
Rh1 C25 C29 C28 -64.7(7) .
C26 C25 C29 C34 -176.9(10) .
C30 C25 C29 C34 2.9(18) .
Rh1 C25 C29 C34 124.5(11) .
C26 C25 C29 Rh1 58.7(6) .
C30 C25 C29 Rh1 -121.5(11) .
C27 C28 C29 C25 7.1(13) .
C33 C28 C29 C25 179.3(10) .
Rh1 C28 C29 C25 64.8(7) .
C27 C28 C29 C34 177.7(11) .
C33 C28 C29 C34 -10.0(19) .
Rh1 C28 C29 C34 -124.6(12) .
C27 C28 C29 Rh1 -57.7(8) .
C33 C28 C29 Rh1 114.5(11) .
C39 C35 C36 C37 -4.2(10) .
C40 C35 C36 C37 -176.9(10) .
Rh2 C35 C36 C37 59.2(6) .
C39 C35 C36 C41 177.1(10) .
C40 C35 C36 C41 4.4(16) .
Rh2 C35 C36 C41 -119.5(10) .
C39 C35 C36 Rh2 -63.4(6) .
C40 C35 C36 Rh2 123.9(10) .
C35 C36 C37 C38 1.1(11) .
C41 C36 C37 C38 179.9(10) .
Rh2 C36 C37 C38 60.3(7) .
C35 C36 C37 C42 179.0(10) .
C41 C36 C37 C42 -2.3(16) .
Rh2 C36 C37 C42 -121.9(11) .
C35 C36 C37 Rh2 -59.1(6) .
C41 C36 C37 Rh2 119.6(10) .
C36 C37 C38 C39 2.3(11) .
C42 C37 C38 C39 -175.7(9) .
Rh2 C37 C38 C39 63.5(7) .
C36 C37 C38 C43 178.5(10) .
C42 C37 C38 C43 0.6(16) .
Rh2 C37 C38 C43 -120.3(11) .
C36 C37 C38 Rh2 -61.2(7) .
C42 C37 C38 Rh2 120.8(10) .
C40 C35 C39 C38 177.9(10) .
C36 C35 C39 C38 5.9(11) .
Rh2 C35 C39 C38 -56.5(8) .
C40 C35 C39 C44 -6.8(18) .
C36 C35 C39 C44 -178.8(10) .
Rh2 C35 C39 C44 118.7(10) .
C40 C35 C39 Rh2 -125.5(12) .
C36 C35 C39 Rh2 62.5(6) .
C37 C38 C39 C35 -5.3(12) .
C43 C38 C39 C35 178.5(10) .
Rh2 C38 C39 C35 57.5(8) .
C37 C38 C39 C44 179.5(10) .
C43 C38 C39 C44 3.2(17) .
Rh2 C38 C39 C44 -117.8(10) .
C37 C38 C39 Rh2 -62.8(7) .
C43 C38 C39 Rh2 121.0(11) .
C54 C45 C46 C51 -1.8(13) .
C55 C45 C46 C51 -178.9(8) .
C54 C45 C46 C47 177.8(8) .
C55 C45 C46 C47 0.6(12) .
C51 C46 C47 C48 -0.3(13) .
C45 C46 C47 C48 -179.9(8) .
C51 C46 C47 C56 -177.8(8) .
C45 C46 C47 C56 2.7(13) .
C46 C47 C48 C49 1.1(14) .
C56 C47 C48 C49 178.6(9) .
C47 C48 C49 C50 -0.3(15) .
C48 C49 C50 C51 -1.2(15) .
C48 C49 C50 C57 -179.8(8) .
C47 C46 C51 C52 -178.6(8) .
C45 C46 C51 C52 1.0(13) .
C47 C46 C51 C50 -1.1(13) .
C45 C46 C51 C50 178.5(7) .
C49 C50 C51 C52 179.3(9) .
C57 C50 C51 C52 -2.0(12) .
C49 C50 C51 C46 1.9(13) .
C57 C50 C51 C46 -179.5(7) .
C46 C51 C52 C53 0.1(14) .
C50 C51 C52 C53 -177.2(9) .
C46 C51 C52 C58 -179.4(8) .
C50 C51 C52 C58 3.3(13) .
C51 C52 C53 C54 -0.5(15) .
C58 C52 C53 C54 179.0(9) .
C55 C45 C54 C53 178.5(9) .
C46 C45 C54 C53 1.4(14) .
C52 C53 C54 C45 -0.3(16) .
Rh3 O7 C55 N5 -12.4(10) .
Rh3 O7 C55 C45 164.6(7) .
O8 N5 C55 O7 1.0(12) .
C56 N5 C55 O7 -178.9(9) .
O8 N5 C55 C45 -176.0(8) .
C56 N5 C55 C45 4.2(14) .
C54 C45 C55 O7 2.1(14) .
C46 C45 C55 O7 179.1(8) .
C54 C45 C55 N5 179.0(9) .
C46 C45 C55 N5 -3.9(13) .
O8 N5 C56 O9 0.4(13) .
C55 N5 C56 O9 -179.8(9) .
O8 N5 C56 C47 179.2(7) .
C55 N5 C56 C47 -0.9(13) .
C46 C47 C56 O9 176.2(9) .
C48 C47 C56 O9 -1.2(14) .
C46 C47 C56 N5 -2.6(12) .
C48 C47 C56 N5 180.0(8) .
Rh4 O10 C57 N6 12.7(10) .
Rh4 O10 C57 C50 -166.7(6) .
O11 N6 C57 O10 3.2(12) .
C58 N6 C57 O10 179.8(8) .
O11 N6 C57 C50 -177.4(7) .
C58 N6 C57 C50 -0.7(13) .
C49 C50 C57 O10 -1.2(13) .
C51 C50 C57 O10 -179.8(7) .
C49 C50 C57 N6 179.3(8) .
C51 C50 C57 N6 0.7(12) .
C57 N6 C58 O12 179.9(9) .
O11 N6 C58 O12 -3.5(13) .
C57 N6 C58 C52 1.8(13) .
O11 N6 C58 C52 178.4(7) .
C51 C52 C58 O12 179.0(10) .
C53 C52 C58 O12 -0.4(16) .
C51 C52 C58 N6 -3.0(13) .
C53 C52 C58 N6 177.5(8) .
C63 N7 C59 C60 2.4(15) .
Rh3 N7 C59 C60 -171.0(8) .
N7 C59 C60 C61 -0.9(16) .
C59 C60 C61 C62 -2.5(15) .
C59 C60 C61 C66 176.2(9) .
C60 C61 C62 C63 4.5(19) .
C66 C61 C62 C63 -174.1(12) .
C61 C62 C63 N7 -3(2) .
C59 N7 C63 C62 -0.4(17) .
Rh3 N7 C63 C62 173.1(10) .
C68 N8 C64 C65 -1.2(15) .
Rh4 N8 C64 C65 176.2(7) 2_766
N8 C64 C65 C66 0.6(16) .
C64 C65 C66 C67 0.5(15) .
C64 C65 C66 C61 178.4(10) .
C62 C61 C66 C65 -160.8(12) .
C60 C61 C66 C65 20.6(16) .
C62 C61 C66 C67 17.0(17) .
C60 C61 C66 C67 -161.5(10) .
C65 C66 C67 C68 -1.1(16) .
C61 C66 C67 C68 -179.1(10) .
C64 N8 C68 C67 0.6(16) .
Rh4 N8 C68 C67 -176.8(8) 2_766
C66 C67 C68 N8 0.6(17) .
C73 C69 C70 C71 0.2(13) .
C74 C69 C70 C71 -179.7(11) .
Rh3 C69 C70 C71 61.3(7) .
C73 C69 C70 C75 175.3(13) .
C74 C69 C70 C75 -5(2) .
Rh3 C69 C70 C75 -123.6(14) .
C73 C69 C70 Rh3 -61.1(9) .
C74 C69 C70 Rh3 118.9(11) .
C69 C70 C71 C72 -0.5(12) .
C75 C70 C71 C72 -176.2(11) .
Rh3 C70 C71 C72 62.4(8) .
C69 C70 C71 C76 -177.9(10) .
C75 C70 C71 C76 6.4(17) .
Rh3 C70 C71 C76 -115.0(10) .
C69 C70 C71 Rh3 -62.9(7) .
C75 C70 C71 Rh3 121.4(11) .
C70 C71 C72 C77 176.8(12) .
C76 C71 C72 C77 -5.8(19) .
Rh3 C71 C72 C77 -122.3(13) .
C70 C71 C72 C73 0.6(12) .
C76 C71 C72 C73 177.9(11) .
Rh3 C71 C72 C73 61.4(7) .
C70 C71 C72 Rh3 -60.9(8) .
C76 C71 C72 Rh3 116.5(11) .
C70 C69 C73 C72 0.1(13) .
C74 C69 C73 C72 -179.9(11) .
Rh3 C69 C73 C72 -59.7(8) .
C70 C69 C73 C78 177.3(12) .
C74 C69 C73 C78 -3(2) .
Rh3 C69 C73 C78 117.5(13) .
C70 C69 C73 Rh3 59.8(8) .
C74 C69 C73 Rh3 -120.2(12) .
C71 C72 C73 C69 -0.4(13) .
C77 C72 C73 C69 -176.9(11) .
Rh3 C72 C73 C69 61.0(9) .
C71 C72 C73 C78 -177.7(12) .
C77 C72 C73 C78 5.8(19) .
Rh3 C72 C73 C78 -116.3(12) .
C71 C72 C73 Rh3 -61.4(7) .
C77 C72 C73 Rh3 122.1(12) .
C83 C79 C80 C81 -5.2(14) .
C84 C79 C80 C81 -175.7(13) .
Rh4 C79 C80 C81 57.8(9) .
C83 C79 C80 C85 177.8(12) .
C84 C79 C80 C85 7(2) .
Rh4 C79 C80 C85 -119.2(12) .
C83 C79 C80 Rh4 -63.0(7) .
C84 C79 C80 Rh4 126.4(14) .
C79 C80 C81 C82 4.5(14) .
C85 C80 C81 C82 -178.9(13) .
Rh4 C80 C81 C82 60.8(8) .
C79 C80 C81 C86 -180.0(13) .
C85 C80 C81 C86 -3(2) .
Rh4 C80 C81 C86 -123.6(14) .
C79 C80 C81 Rh4 -56.3(8) .
C85 C80 C81 Rh4 120.3(14) .
C80 C81 C82 C83 -2.0(14) .
C86 C81 C82 C83 -178.0(12) .
Rh4 C81 C82 C83 60.7(9) .
C80 C81 C82 C87 -179.8(12) .
C86 C81 C82 C87 4(2) .
Rh4 C81 C82 C87 -117.2(13) .
C80 C81 C82 Rh4 -62.6(9) .
C86 C81 C82 Rh4 121.4(12) .
C81 C82 C83 C88 -178.7(12) .
C87 C82 C83 C88 -1(2) .
Rh4 C82 C83 C88 -117.6(13) .
C81 C82 C83 C79 -1.3(14) .
C87 C82 C83 C79 176.5(12) .
Rh4 C82 C83 C79 59.8(8) .
C81 C82 C83 Rh4 -61.1(9) .
C87 C82 C83 Rh4 116.7(13) .
C80 C79 C83 C88 -178.9(12) .
C84 C79 C83 C88 -8(2) .
Rh4 C79 C83 C88 117.6(13) .
C80 C79 C83 C82 3.7(13) .
C84 C79 C83 C82 174.8(12) .
Rh4 C79 C83 C82 -59.8(8) .
C80 C79 C83 Rh4 63.6(8) .
C84 C79 C83 Rh4 -125.4(13) .
O15 S1 C89 F3 -178.0(9) .
O13 S1 C89 F3 -57.0(10) .
O14 S1 C89 F3 61.3(10) .
O15 S1 C89 F1 -56.1(9) .
O13 S1 C89 F1 64.9(8) .
O14 S1 C89 F1 -176.9(8) .
O15 S1 C89 F2 60.7(10) .
O13 S1 C89 F2 -178.3(9) .
O14 S1 C89 F2 -60.1(9) .
O16 S2 C90 F6 -72.3(14) .
O17 S2 C90 F6 51.8(14) .
O18 S2 C90 F6 156.9(14) .
O16 S2 C90 F4 46.9(14) .
O17 S2 C90 F4 170.9(12) .
O18 S2 C90 F4 -83.9(14) .
O16 S2 C90 F5 161.2(12) .
O17 S2 C90 F5 -74.8(12) .
O18 S2 C90 F5 30.4(14) .

loop_
_platon_squeeze_void_nr
_platon_squeeze_void_average_x
_platon_squeeze_void_average_y
_platon_squeeze_void_average_z
_platon_squeeze_void_volume
_platon_squeeze_void_count_electrons
1 0.000 0.000 -0.001 2366.7 287.4
